data_7050502
loop_
_publ_author_name
'Nagashima, Hideaki'
'Hashimoto, Noriko'
'Inoue, Hidenari'
'Yoshioka, Naoki'

_publ_section_title
;
 Coexistence of an antiferromagnetically coupled dimer and isolated
 paramagnetic spin in 4-azaindol-2-yl nitronyl nitroxide
 crystalElectronic supplementary information available: final atomic
 positions, calculated atomic spin population, calculated optimized
 structure of 2 and the dimeric structures used to calculate J. See
 http://www.rsc.org/suppdata/nj/b2/b210820h/
;
_journal_issue 5
_journal_name_full 'New Journal of Chemistry'
_journal_page_first 805
_journal_paper_doi 10.1039/b210820h
_journal_volume 27
_journal_year 2003
_chemical_formula_moiety 'C14 H17 N4 O2 '
_chemical_formula_sum 'C14 H17 N4 O2'
_chemical_formula_weight 273.31
_chemical_melting_point 192.0(10)
_space_group_IT_number 15
_symmetry_cell_setting monoclinic
_symmetry_Int_Tables_number 15
_symmetry_space_group_name_Hall '-C 2yc'
_symmetry_space_group_name_H-M 'C 1 2/c 1'
_audit_creation_date 'Mon Dec 17 17:56:08 2001'
_audit_creation_method 'by teXsan'
_cell_angle_alpha 90
_cell_angle_beta 116.880(7)
_cell_angle_gamma 90
_cell_formula_units_Z 16
_cell_length_a 19.426(2)
_cell_length_b 14.881(3)
_cell_length_c 21.824(2)
_cell_measurement_reflns_used 25
_cell_measurement_temperature 297.2
_cell_measurement_theta_max 13.1
_cell_measurement_theta_min 10.1
_cell_volume 5627.2(14)
_computing_cell_refinement WinAFC
_computing_data_collection WinAFC
_computing_data_reduction 'teXsan Ver. 1.11'
_computing_publication_material 'teXsan Ver. 1.11'
_computing_structure_refinement SHELXL97
_computing_structure_solution SIR92
_diffrn_measurement_device_type 'Rigaku AFC7R'
_diffrn_measurement_method \w
_diffrn_radiation_type 'Mo K\a'
_diffrn_radiation_wavelength 0.71073
_diffrn_reflns_av_R_equivalents 0.0156
_diffrn_reflns_limit_h_max 25
_diffrn_reflns_limit_h_min 0
_diffrn_reflns_limit_k_max 19
_diffrn_reflns_limit_k_min 0
_diffrn_reflns_limit_l_max 25
_diffrn_reflns_limit_l_min -28
_diffrn_reflns_number 7361
_diffrn_reflns_theta_max 27.50
_diffrn_standards_decay_% 0.20
_diffrn_standards_interval_count 150
_diffrn_standards_number 3
_exptl_absorpt_coefficient_mu 0.090
_exptl_absorpt_correction_T_max 0.939
_exptl_absorpt_correction_T_min 0.910
_exptl_absorpt_correction_type psi-scan
_exptl_absorpt_process_details '(North, Phillips & Mathews, 1968)'
_exptl_crystal_colour dark-blue
_exptl_crystal_density_diffrn 1.290
_exptl_crystal_density_method 'not measured'
_exptl_crystal_description needle
_exptl_crystal_size_max 0.700
_exptl_crystal_size_mid 0.300
_exptl_crystal_size_min 0.250
_refine_diff_density_max 1.14
_refine_diff_density_min -0.18
_refine_ls_extinction_coef 0.0111(3)
_refine_ls_extinction_expression Fc^*^=kFc[1+0.001xFc^2^\l^3^/sin(2\q)]^-1/4^
_refine_ls_extinction_method SHELXL
_refine_ls_goodness_of_fit_ref 1.056
_refine_ls_hydrogen_treatment refall
_refine_ls_number_parameters 497
_refine_ls_number_reflns 4365
_refine_ls_R_factor_gt 0.0492
_refine_ls_shift/su_max 0.0450
_refine_ls_structure_factor_coef Fsqd
_refine_ls_weighting_details 'w = 1/[\s^2^(Fo^2^) + (0.0926P)^2^+1.6789P] where P=(Fo^2^+2Fc^2^)/3'
_refine_ls_weighting_scheme calc
_refine_ls_wR_factor_ref 0.1667
_reflns_number_gt 4365
_reflns_number_total 6454
_reflns_threshold_expression >2.0sigma(I)
_cod_data_source_file b210820h.txt
_cod_data_source_block 4NIn-NN
_cod_depositor_comments
;
The following automatic conversions were performed:

'_chemical_melting_point' value '191-193' was changed to '192.0(10)'
- the average value was taken and precision was estimated.

Automatic conversion script
Id: cif_fix_values 1569 2011-02-09 13:29:24Z adriana 
;
_cod_original_cell_volume 5627.3(13)
_cod_original_formula_sum 'C14 H17 N4 O2 '
_cod_database_code 7050502

loop_
_symmetry_equiv_pos_as_xyz
x,y,z
-x,y,1/2-z
-x,-y,-z
x,-y,1/2+z
1/2+x,1/2+y,z
1/2-x,1/2+y,1/2-z
1/2-x,1/2-y,-z
1/2+x,1/2-y,1/2+z

loop_
_atom_site_label
_atom_site_type_symbol
_atom_site_fract_x
_atom_site_fract_y
_atom_site_fract_z
_atom_site_U_iso_or_equiv
_atom_site_adp_type
_atom_site_occupancy
O1 O 0.98722(9) -0.1229(1) 0.1606(1) 0.0673(5) Uani 1.00
O2 O 0.77211(8) 0.0332(1) 0.13737(9) 0.0604(4) Uani 1.00
O21 O 0.5531(1) 0.0552(2) 0.1333(1) 0.0970(7) Uani 1.00
O22 O 0.77027(7) 0.22556(9) 0.18392(7) 0.0491(3) Uani 1.00
N3 N 0.92065(9) -0.1058(1) 0.15604(9) 0.0454(4) Uani 1.00
N4 N 0.81801(9) -0.0317(1) 0.14415(8) 0.0424(3) Uani 1.00
N5 N 0.89189(9) 0.1411(1) 0.15262(8) 0.0408(3) Uani 1.00
N6 N 1.0735(1) 0.2214(1) 0.17528(9) 0.0516(4) Uani 1.00
N23 N 0.5993(1) 0.1113(1) 0.1276(1) 0.0577(5) Uani 1.00
N24 N 0.70168(8) 0.1931(1) 0.15187(8) 0.0394(3) Uani 1.00
N25 N 0.7792(1) 0.1207(1) 0.29220(8) 0.0466(4) Uani 1.00
N26 N 0.7277(2) -0.0178(1) 0.3974(1) 0.0731(6) Uani 1.00
C7 C 0.8905(1) -0.0233(1) 0.15193(9) 0.0389(4) Uani 1.00
C8 C 0.8622(1) -0.1788(1) 0.1445(1) 0.0470(4) Uani 1.00
C9 C 0.7994(1) -0.1260(1) 0.1551(1) 0.0454(4) Uani 1.00
C10 C 0.8997(2) -0.2548(2) 0.1951(2) 0.0665(7) Uani 1.00
C11 C 0.8360(2) -0.2118(2) 0.0712(2) 0.0715(7) Uani 1.00
C12 C 0.8090(2) -0.1287(2) 0.2282(1) 0.0666(6) Uani 1.00
C13 C 0.7166(1) -0.1474(2) 0.1041(2) 0.0649(6) Uani 1.00
C14 C 0.9286(1) 0.0607(1) 0.15518(9) 0.0389(4) Uani 1.00
C15 C 1.0019(1) 0.0767(1) 0.1628(1) 0.0437(4) Uani 1.00
C16 C 0.9417(1) 0.2097(1) 0.15966(9) 0.0401(4) Uani 1.00
C17 C 1.0110(1) 0.1717(1) 0.16622(9) 0.0409(4) Uani 1.00
C18 C 1.0638(1) 0.3101(2) 0.1763(1) 0.0561(5) Uani 1.00
C19 C 0.9960(1) 0.3524(2) 0.1681(1) 0.0538(5) Uani 1.00
C20 C 0.9326(1) 0.3027(1) 0.1598(1) 0.0478(4) Uani 1.00
C27 C 0.6702(1) 0.1320(1) 0.1768(1) 0.0427(4) Uani 1.00
C28 C 0.5833(1) 0.1514(2) 0.0593(1) 0.0535(5) Uani 1.00
C29 C 0.6454(1) 0.2270(1) 0.0823(1) 0.0443(4) Uani 1.00
C30 C 0.5002(2) 0.1845(3) 0.0229(2) 0.0820(9) Uani 1.00
C31 C 0.5969(2) 0.0769(2) 0.0180(2) 0.0715(7) Uani 1.00
C32 C 0.6169(2) 0.3176(2) 0.0946(1) 0.0573(5) Uani 1.00
C33 C 0.6867(2) 0.2385(2) 0.0381(1) 0.0590(6) Uani 1.00
C34 C 0.7059(1) 0.0953(1) 0.2453(1) 0.0444(4) Uani 1.00
C35 C 0.6752(2) 0.0379(1) 0.2759(1) 0.0535(5) Uani 1.00
C36 C 0.7960(1) 0.0799(1) 0.3537(1) 0.0504(5) Uani 1.00
C37 C 0.7315(2) 0.0286(1) 0.3451(1) 0.0549(5) Uani 1.00
C38 C 0.7909(2) -0.0117(2) 0.4574(2) 0.0800(9) Uani 1.00
C39 C 0.8571(2) 0.0362(2) 0.4690(1) 0.0749(8) Uani 1.00
C40 C 0.8612(2) 0.0839(2) 0.4169(1) 0.0637(6) Uani 1.00
H5 H 0.846(1) 0.148(2) 0.150(1) 0.05781(8) Uiso 1.00
H10A H 0.932(2) -0.285(2) 0.179(1) 0.0760(1) Uiso 1.00
H10B H 0.859(2) -0.298(2) 0.189(1) 0.07518(10) Uiso 1.00
H10C H 0.922(2) -0.229(2) 0.248(2) 0.0781(1) Uiso 1.00
H11A H 0.882(2) -0.235(3) 0.067(2) 0.1159(2) Uiso 1.00
H11B H 0.810(2) -0.163(2) 0.035(2) 0.0984(1) Uiso 1.00
H11C H 0.803(2) -0.262(2) 0.064(2) 0.0990(1) Uiso 1.00
H12A H 0.859(2) -0.110(2) 0.260(2) 0.0806(1) Uiso 1.00
H12B H 0.791(2) -0.195(2) 0.237(2) 0.0927(1) Uiso 1.00
H12C H 0.773(2) -0.083(2) 0.229(1) 0.0804(1) Uiso 1.00
H13A H 0.709(2) -0.136(2) 0.056(2) 0.0761(1) Uiso 1.00
H13B H 0.680(2) -0.105(2) 0.113(1) 0.0857(1) Uiso 1.00
H13C H 0.705(2) -0.218(2) 0.109(2) 0.1022(1) Uiso 1.00
H15 H 1.039(1) 0.032(2) 0.164(1) 0.05223(8) Uiso 1.00
H18 H 1.111(1) 0.348(2) 0.189(1) 0.06081(8) Uiso 1.00
H19 H 0.996(1) 0.416(2) 0.169(1) 0.06303(9) Uiso 1.00
H20 H 0.885(2) 0.331(2) 0.156(1) 0.06311(8) Uiso 1.00
H25 H 0.810(1) 0.155(2) 0.285(1) 0.06565(9) Uiso 1.00
H30A H 0.465(2) 0.136(2) 0.014(2) 0.1117(1) Uiso 1.00
H30B H 0.493(2) 0.217(2) -0.018(2) 0.0885(1) Uiso 1.00
H30C H 0.491(2) 0.233(2) 0.053(2) 0.1014(1) Uiso 1.00
H31A H 0.563(2) 0.026(2) 0.017(2) 0.0965(1) Uiso 1.00
H31B H 0.652(2) 0.055(2) 0.041(1) 0.06135(8) Uiso 1.00
H31C H 0.582(2) 0.095(3) -0.025(2) 0.1211(2) Uiso 1.00
H32A H 0.588(1) 0.311(2) 0.123(1) 0.06373(9) Uiso 1.00
H32B H 0.585(2) 0.345(2) 0.049(1) 0.07452(10) Uiso 1.00
H32C H 0.663(2) 0.355(2) 0.119(1) 0.0771(1) Uiso 1.00
H33A H 0.647(2) 0.257(2) -0.007(2) 0.0937(1) Uiso 1.00
H33B H 0.713(1) 0.182(2) 0.037(1) 0.05786(8) Uiso 1.00
H33C H 0.725(2) 0.289(2) 0.056(1) 0.0826(1) Uiso 1.00
H35 H 0.623(2) 0.016(2) 0.252(1) 0.06724(9) Uiso 1.00
H38 H 0.786(2) -0.044(2) 0.497(2) 0.0901(1) Uiso 1.00
H39 H 0.901(2) 0.035(2) 0.515(2) 0.0814(1) Uiso 1.00
H40 H 0.908(2) 0.116(2) 0.425(1) 0.06558(9) Uiso 1.00

loop_
_atom_site_aniso_label
_atom_site_aniso_U_11
_atom_site_aniso_U_22
_atom_site_aniso_U_33
_atom_site_aniso_U_12
_atom_site_aniso_U_13
_atom_site_aniso_U_23
O1 0.0456(8) 0.0550(9) 0.111(1) 0.0066(7) 0.0440(9) 0.0121(9)
O2 0.0419(7) 0.0490(8) 0.095(1) 0.0009(6) 0.0349(8) -0.0001(8)
O21 0.068(1) 0.110(2) 0.100(2) -0.045(1) 0.026(1) 0.020(1)
O22 0.0395(7) 0.0544(8) 0.0489(7) -0.0113(6) 0.0161(6) -0.0004(6)
N3 0.0366(8) 0.0434(9) 0.0573(10) -0.0007(6) 0.0221(7) 0.0068(7)
N4 0.0362(7) 0.0425(8) 0.0488(9) -0.0031(6) 0.0195(7) 0.0021(6)
N5 0.0335(7) 0.0433(8) 0.0444(8) -0.0040(6) 0.0166(6) 0.0005(6)
N6 0.0437(9) 0.057(1) 0.0568(10) -0.0134(7) 0.0253(8) -0.0053(8)
N23 0.0444(9) 0.062(1) 0.064(1) -0.0138(8) 0.0215(8) 0.0037(9)
N24 0.0359(7) 0.0412(8) 0.0410(8) -0.0028(6) 0.0174(6) 0.0000(6)
N25 0.0547(10) 0.0447(9) 0.0451(9) 0.0008(7) 0.0265(8) 0.0039(7)
N26 0.122(2) 0.050(1) 0.073(1) 0.005(1) 0.068(1) 0.0081(10)
C7 0.0342(8) 0.0437(10) 0.0383(9) -0.0023(7) 0.0158(7) 0.0044(7)
C8 0.0423(10) 0.0430(10) 0.053(1) -0.0067(8) 0.0189(8) 0.0022(8)
C9 0.0410(10) 0.0443(10) 0.051(1) -0.0077(8) 0.0211(8) 0.0058(8)
C10 0.059(1) 0.048(1) 0.087(2) -0.002(1) 0.028(1) 0.017(1)
C11 0.073(2) 0.075(2) 0.070(2) -0.014(1) 0.035(1) -0.017(1)
C12 0.077(2) 0.074(2) 0.060(1) -0.005(1) 0.042(1) 0.009(1)
C13 0.042(1) 0.062(1) 0.080(2) -0.013(1) 0.019(1) 0.002(1)
C14 0.0353(8) 0.0439(9) 0.0354(8) -0.0035(7) 0.0142(7) 0.0028(7)
C15 0.0374(9) 0.048(1) 0.0463(10) -0.0018(8) 0.0197(8) 0.0030(8)
C16 0.0371(9) 0.0467(10) 0.0329(8) -0.0071(7) 0.0127(7) -0.0011(7)
C17 0.0374(9) 0.0483(10) 0.0366(9) -0.0074(7) 0.0165(7) 0.0003(7)
C18 0.056(1) 0.056(1) 0.062(1) -0.021(1) 0.032(1) -0.0085(10)
C19 0.064(1) 0.046(1) 0.052(1) -0.0122(10) 0.0269(10) -0.0061(9)
C20 0.049(1) 0.047(1) 0.045(1) -0.0040(9) 0.0188(8) -0.0035(8)
C27 0.0409(9) 0.0415(9) 0.0488(10) -0.0016(7) 0.0230(8) -0.0003(8)
C28 0.0402(10) 0.058(1) 0.053(1) -0.0042(9) 0.0127(8) 0.0009(9)
C29 0.0402(9) 0.049(1) 0.0421(9) 0.0017(8) 0.0176(8) 0.0030(8)
C30 0.040(1) 0.092(2) 0.094(2) -0.001(1) 0.013(1) 0.008(2)
C31 0.070(2) 0.063(2) 0.062(2) -0.006(1) 0.013(1) -0.014(1)
C32 0.063(1) 0.052(1) 0.058(1) 0.011(1) 0.028(1) 0.006(1)
C33 0.060(1) 0.076(2) 0.045(1) -0.002(1) 0.027(1) 0.002(1)
C34 0.052(1) 0.0371(9) 0.051(1) 0.0015(8) 0.0289(9) -0.0008(8)
C35 0.067(1) 0.041(1) 0.065(1) -0.0021(10) 0.040(1) -0.0001(9)
C36 0.072(1) 0.0400(10) 0.047(1) 0.0107(9) 0.0337(10) 0.0032(8)
C37 0.085(2) 0.0355(9) 0.061(1) 0.0059(10) 0.049(1) 0.0023(8)
C38 0.143(3) 0.057(1) 0.061(2) 0.014(2) 0.064(2) 0.010(1)
C39 0.114(2) 0.065(2) 0.047(1) 0.017(2) 0.037(1) 0.006(1)
C40 0.083(2) 0.058(1) 0.048(1) 0.012(1) 0.028(1) 0.0008(10)

loop_
_atom_type_symbol
_atom_type_description
_atom_type_scat_dispersion_real
_atom_type_scat_dispersion_imag
_atom_type_scat_source
C C 0.003 0.002
;International Tables for Crystallography
(1992, Vol. C, Tables 4.2.6.8 and 6.1.1.4)
;
H H 0.000 0.000
;International Tables for Crystallography
(1992, Vol. C, Table 6.1.1.4)
;
N N 0.006 0.003
;International Tables for Crystallography
(1992, Vol. C, Tables 4.2.6.8 and 6.1.1.4)
;
O O 0.011 0.006
;International Tables for Crystallography
(1992, Vol. C, Tables 4.2.6.8 and 6.1.1.4)
;

loop_
_geom_angle_atom_site_label_1
_geom_angle_atom_site_label_2
_geom_angle_atom_site_label_3
_geom_angle
_geom_angle_site_symmetry_1
_geom_angle_site_symmetry_2
_geom_angle_site_symmetry_3
_geom_angle_publ_flag
O1 N3 C7 125.6(2) . . . yes
O1 N3 C8 121.9(2) . . . yes
C7 N3 C8 112.0(2) . . . yes
O2 N4 C7 125.5(2) . . . yes
O2 N4 C9 121.5(2) . . . yes
C7 N4 C9 112.4(2) . . . yes
C14 N5 C16 108.4(2) . . . yes
C14 N5 H5 127(2) . . . no
C16 N5 H5 124(2) . . . no
C17 N6 C18 114.7(2) . . . yes
O21 N23 C27 125.8(2) . . . yes
O21 N23 C28 121.3(2) . . . yes
C27 N23 C28 112.3(2) . . . yes
O22 N24 C27 125.7(1) . . . yes
O22 N24 C29 121.7(2) . . . yes
C27 N24 C29 112.4(1) . . . yes
C34 N25 C36 108.3(2) . . . yes
C34 N25 H25 126(2) . . . no
C36 N25 H25 125(2) . . . no
C37 N26 C38 114.5(3) . . . yes
N3 C7 N4 108.8(2) . . . yes
N3 C7 C14 126.2(2) . . . yes
N4 C7 C14 125.0(2) . . . yes
N3 C8 C9 101.1(2) . . . yes
N3 C8 C10 109.8(2) . . . yes
N3 C8 C11 106.1(2) . . . yes
C9 C8 C10 114.8(2) . . . yes
C9 C8 C11 114.0(2) . . . yes
C10 C8 C11 110.3(2) . . . yes
N4 C9 C8 100.8(2) . . . yes
N4 C9 C12 105.6(2) . . . yes
N4 C9 C13 109.4(2) . . . yes
C8 C9 C12 114.2(2) . . . yes
C8 C9 C13 115.4(2) . . . yes
C12 C9 C13 110.5(2) . . . yes
C8 C10 H10A 105(2) . . . no
C8 C10 H10B 107(1) . . . no
C8 C10 H10C 110(1) . . . no
H10A C10 H10B 105(3) . . . no
H10A C10 H10C 122(2) . . . no
H10B C10 H10C 107(3) . . . no
C8 C11 H11A 109(2) . . . no
C8 C11 H11B 113(2) . . . no
C8 C11 H11C 108(2) . . . no
H11A C11 H11B 110(3) . . . no
H11A C11 H11C 105(3) . . . no
H11B C11 H11C 111(3) . . . no
C9 C12 H12A 110(2) . . . no
C9 C12 H12B 109(2) . . . no
C9 C12 H12C 104(2) . . . no
H12A C12 H12B 116(2) . . . no
H12A C12 H12C 107(3) . . . no
H12B C12 H12C 110(3) . . . no
C9 C13 H13A 109(1) . . . no
C9 C13 H13B 109(1) . . . no
C9 C13 H13C 109(1) . . . no
H13A C13 H13B 107(2) . . . no
H13A C13 H13C 109(2) . . . no
H13B C13 H13C 113(3) . . . no
N5 C14 C7 120.4(2) . . . yes
N5 C14 C15 110.1(2) . . . yes
C7 C14 C15 129.5(2) . . . yes
C14 C15 C17 106.0(2) . . . yes
C14 C15 H15 126(1) . . . no
C17 C15 H15 128(1) . . . no
N5 C16 C17 107.9(2) . . . yes
N5 C16 C20 131.2(2) . . . yes
C17 C16 C20 120.9(2) . . . yes
N6 C17 C15 129.2(2) . . . yes
N6 C17 C16 123.2(2) . . . yes
C15 C17 C16 107.6(2) . . . yes
N6 C18 C19 125.2(2) . . . yes
N6 C18 H18 115(1) . . . no
C19 C18 H18 119(2) . . . no
C18 C19 C20 120.7(2) . . . yes
C18 C19 H19 117(2) . . . no
C20 C19 H19 122(2) . . . no
C16 C20 C19 115.3(2) . . . yes
C16 C20 H20 123(2) . . . no
C19 C20 H20 122(2) . . . no
N23 C27 N24 108.8(2) . . . yes
N23 C27 C34 125.4(2) . . . yes
N24 C27 C34 125.8(2) . . . yes
N23 C28 C29 100.6(1) . . . yes
N23 C28 C30 109.8(3) . . . yes
N23 C28 C31 106.6(2) . . . yes
C29 C28 C30 114.7(2) . . . yes
C29 C28 C31 113.6(2) . . . yes
C30 C28 C31 110.7(2) . . . yes
N24 C29 C28 100.8(2) . . . yes
N24 C29 C32 106.0(2) . . . yes
N24 C29 C33 109.2(2) . . . yes
C28 C29 C32 113.9(2) . . . yes
C28 C29 C33 115.5(2) . . . yes
C32 C29 C33 110.5(2) . . . yes
C28 C30 H30A 111(2) . . . no
C28 C30 H30B 109(2) . . . no
C28 C30 H30C 110(2) . . . no
H30A C30 H30B 113(3) . . . no
H30A C30 H30C 110(4) . . . no
H30B C30 H30C 104(3) . . . no
C28 C31 H31A 106(2) . . . no
C28 C31 H31B 111(2) . . . no
C28 C31 H31C 110(3) . . . no
H31A C31 H31B 108(2) . . . no
H31A C31 H31C 108(3) . . . no
H31B C31 H31C 112(3) . . . no
C29 C32 H32A 112(1) . . . no
C29 C32 H32B 108(2) . . . no
C29 C32 H32C 107(2) . . . no
H32A C32 H32B 113(2) . . . no
H32A C32 H32C 110(3) . . . no
H32B C32 H32C 108(2) . . . no
C29 C33 H33A 105(3) . . . no
C29 C33 H33B 110(2) . . . no
C29 C33 H33C 111(2) . . . no
H33A C33 H33B 114(2) . . . no
H33A C33 H33C 107(2) . . . no
H33B C33 H33C 110(2) . . . no
N25 C34 C27 121.1(2) . . . yes
N25 C34 C35 109.8(2) . . . yes
C27 C34 C35 129.0(2) . . . yes
C34 C35 C37 106.5(2) . . . yes
C34 C35 H35 122(2) . . . no
C37 C35 H35 131(2) . . . no
N25 C36 C37 107.8(2) . . . yes
N25 C36 C40 131.1(2) . . . yes
C37 C36 C40 121.0(2) . . . yes
N26 C37 C35 129.4(3) . . . yes
N26 C37 C36 123.0(2) . . . yes
C35 C37 C36 107.6(2) . . . yes
N26 C38 C39 125.4(3) . . . yes
N26 C38 H38 114(2) . . . no
C39 C38 H38 121(2) . . . no
C38 C39 C40 120.7(2) . . . yes
C38 C39 H39 119(2) . . . no
C40 C39 H39 120(2) . . . no
C36 C40 C39 115.5(3) . . . yes
C36 C40 H40 124(1) . . . no
C39 C40 H40 121(1) . . . no

loop_
_geom_bond_atom_site_label_1
_geom_bond_atom_site_label_2
_geom_bond_distance
_geom_bond_site_symmetry_1
_geom_bond_site_symmetry_2
_geom_bond_publ_flag
O1 N3 1.277(3) . . yes
O2 N4 1.277(2) . . yes
O21 N23 1.272(3) . . yes
O22 N24 1.286(2) . . yes
N3 C7 1.346(3) . . yes
N3 C8 1.508(3) . . yes
N4 C7 1.345(3) . . yes
N4 C9 1.496(3) . . yes
N5 C14 1.380(3) . . yes
N5 C16 1.366(3) . . yes
N5 H5 0.88(3) . . no
N6 C17 1.357(3) . . yes
N6 C18 1.336(3) . . yes
N23 C27 1.346(2) . . yes
N23 C28 1.502(3) . . yes
N24 C27 1.340(3) . . yes
N24 C29 1.501(2) . . yes
N25 C34 1.380(2) . . yes
N25 C36 1.372(3) . . yes
N25 H25 0.86(3) . . no
N26 C37 1.364(4) . . yes
N26 C38 1.333(4) . . yes
C7 C14 1.439(3) . . yes
C8 C9 1.555(3) . . yes
C8 C10 1.517(3) . . yes
C8 C11 1.523(4) . . yes
C9 C12 1.520(4) . . yes
C9 C13 1.519(3) . . yes
C10 H10A 0.96(4) . . no
C10 H10B 0.98(3) . . no
C10 H10C 1.10(3) . . no
C11 H11A 1.00(5) . . no
C11 H11B 1.02(3) . . no
C11 H11C 0.95(4) . . no
C12 H12A 0.95(3) . . no
C12 H12B 1.09(4) . . no
C12 H12C 0.98(3) . . no
C13 H13A 1.01(4) . . no
C13 H13B 1.03(4) . . no
C13 H13C 1.10(4) . . no
C14 C15 1.378(3) . . yes
C15 C17 1.422(3) . . yes
C15 H15 0.97(3) . . no
C16 C17 1.408(3) . . yes
C16 C20 1.395(3) . . yes
C18 C19 1.395(4) . . yes
C18 H18 1.01(3) . . no
C19 C20 1.377(4) . . yes
C19 H19 0.95(3) . . no
C20 H20 0.98(3) . . no
C27 C34 1.441(3) . . yes
C28 C29 1.558(3) . . yes
C28 C30 1.524(3) . . yes
C28 C31 1.524(4) . . yes
C29 C32 1.526(3) . . yes
C29 C33 1.517(4) . . yes
C30 H30A 0.96(4) . . no
C30 H30B 0.97(4) . . no
C30 H30C 1.04(4) . . no
C31 H31A 1.00(4) . . no
C31 H31B 1.01(3) . . no
C31 H31C 0.90(4) . . no
C32 H32A 1.02(3) . . no
C32 H32B 0.98(3) . . no
C32 H32C 0.98(3) . . no
C33 H33A 0.98(3) . . no
C33 H33B 0.99(3) . . no
C33 H33C 1.00(3) . . no
C34 C35 1.375(4) . . yes
C35 C37 1.415(3) . . yes
C35 H35 0.97(3) . . no
C36 C37 1.406(4) . . yes
C36 C40 1.389(3) . . yes
C38 C39 1.389(6) . . yes
C38 H38 1.02(4) . . no
C39 C40 1.375(4) . . yes
C39 H39 0.98(3) . . no
C40 H40 0.98(3) . . no

loop_
_geom_contact_atom_site_label_1
_geom_contact_atom_site_label_2
_geom_contact_distance
_geom_contact_site_symmetry_1
_geom_contact_site_symmetry_2
_geom_contact_publ_flag
O1 C10 3.513(3) . 2_755 ?
O1 C32 3.534(4) . 5_545 ?
O1 N3 3.579(3) . 2_755 ?
O1 C12 3.589(3) . 2_755 ?
O21 C19 3.417(4) . 5_445 ?
O22 N6 3.197(2) . 2_755 ?
O22 C18 3.520(2) . 2_755 ?
N5 C17 3.557(2) . 2_755 ?
N6 N25 3.016(3) . 2_755 ?
N6 C40 3.484(4) . 2_755 ?
N6 C36 3.566(3) . 2_755 ?
C10 C10 3.532(5) . 2_755 ?
C10 C35 3.586(4) . 6_645 ?
C11 C11 3.568(5) . 7_645 ?
C11 C39 3.577(5) . 4_554 ?
C12 C32 3.555(4) . 6_645 ?
C14 C15 3.580(3) . 2_755 ?
C16 C17 3.528(3) . 2_755 ?
C16 C16 3.550(3) . 2_755 ?
C18 C20 3.547(4) . 2_755 ?
C19 C20 3.445(3) . 2_755 ?
C19 C19 3.506(5) . 2_755 ?
C32 C38 3.577(5) . 6_655 ?
C33 C33 3.555(7) . 7_655 ?

loop_
_geom_hbond_atom_site_label_D
_geom_hbond_atom_site_label_H
_geom_hbond_atom_site_label_A
_geom_hbond_distance_DH
_geom_hbond_distance_HA
_geom_hbond_distance_DA
_geom_hbond_angle_DHA
_geom_hbond_site_symmetry_A
N5 H5 O22 0.88(3) 2.23(3) 3.015(3) 148(2) 1_555
N25 H25 N6 0.86(3) 2.25(3) 3.016(3) 148(2) 2_755

loop_
_geom_torsion_atom_site_label_1
_geom_torsion_atom_site_label_2
_geom_torsion_atom_site_label_3
_geom_torsion_atom_site_label_4
_geom_torsion
_geom_torsion_site_symmetry_1
_geom_torsion_site_symmetry_2
_geom_torsion_site_symmetry_3
_geom_torsion_site_symmetry_4
_geom_torsion_publ_flag
O1 N3 C7 N4 176.8(2) . . . . yes
O1 N3 C7 C14 -3.2(3) . . . . yes
O1 N3 C8 C9 171.1(2) . . . . yes
O1 N3 C8 C10 49.4(3) . . . . yes
O1 N3 C8 C11 -69.8(2) . . . . yes
O2 N4 C7 N3 -178.7(2) . . . . yes
O2 N4 C7 C14 1.3(3) . . . . yes
O2 N4 C9 C8 168.6(2) . . . . yes
O2 N4 C9 C12 -72.3(2) . . . . yes
O2 N4 C9 C13 46.6(3) . . . . yes
O21 N23 C27 N24 179.5(2) . . . . yes
O21 N23 C27 C34 -1.4(4) . . . . yes
O21 N23 C28 C29 169.0(2) . . . . yes
O21 N23 C28 C30 47.8(3) . . . . yes
O21 N23 C28 C31 -72.2(3) . . . . yes
O22 N24 C27 N23 -177.2(2) . . . . yes
O22 N24 C27 C34 3.8(3) . . . . yes
O22 N24 C29 C28 165.4(2) . . . . yes
O22 N24 C29 C32 -75.6(3) . . . . yes
O22 N24 C29 C33 43.4(3) . . . . yes
N3 C7 N4 C9 10.2(2) . . . . yes
N3 C7 C14 N5 -177.8(2) . . . . yes
N3 C7 C14 C15 0.2(3) . . . . yes
N3 C8 C9 N4 20.2(2) . . . . yes
N3 C8 C9 C12 -92.4(2) . . . . yes
N3 C8 C9 C13 138.0(2) . . . . yes
N3 C8 C10 H10A -73(2) . . . . no
N3 C8 C10 H10B 175(2) . . . . no
N3 C8 C10 H10C 59(2) . . . . no
N3 C8 C11 H11A 60(2) . . . . no
N3 C8 C11 H11B -62(2) . . . . no
N3 C8 C11 H11C 174(2) . . . . no
N4 C7 N3 C8 5.0(2) . . . . yes
N4 C7 C14 N5 2.2(3) . . . . yes
N4 C7 C14 C15 -179.8(2) . . . . yes
N4 C9 C8 C10 138.3(2) . . . . yes
N4 C9 C8 C11 -93.1(2) . . . . yes
N4 C9 C12 H12A -57(2) . . . . no
N4 C9 C12 H12B 175(2) . . . . no
N4 C9 C12 H12C 58(2) . . . . no
N4 C9 C13 H13A 56(2) . . . . no
N4 C9 C13 H13B -62(2) . . . . no
N4 C9 C13 H13C 175(2) . . . . no
N5 C14 C15 C17 1.0(2) . . . . yes
N5 C14 C15 H15 -178(2) . . . . no
N5 C16 C17 N6 -178.9(2) . . . . yes
N5 C16 C17 C15 0.1(2) . . . . yes
N5 C16 C20 C19 -179.9(2) . . . . yes
N5 C16 C20 H20 2(2) . . . . no
N6 C17 C15 C14 178.2(2) . . . . yes
N6 C17 C15 H15 -3(2) . . . . no
N6 C17 C16 C20 2.3(3) . . . . yes
N6 C18 C19 C20 1.7(4) . . . . yes
N6 C18 C19 H19 -179(2) . . . . no
N23 C27 N24 C29 7.4(3) . . . . yes
N23 C27 C34 N25 179.9(2) . . . . yes
N23 C27 C34 C35 -4.3(4) . . . . yes
N23 C28 C29 N24 21.1(2) . . . . yes
N23 C28 C29 C32 -91.9(2) . . . . yes
N23 C28 C29 C33 138.6(2) . . . . yes
N23 C28 C30 H30A -62(3) . . . . no
N23 C28 C30 H30B 173(2) . . . . no
N23 C28 C30 H30C 59(2) . . . . no
N23 C28 C31 H31A 56(2) . . . . no
N23 C28 C31 H31B -62(2) . . . . no
N23 C28 C31 H31C 173(3) . . . . no
N24 C27 N23 C28 8.6(3) . . . . yes
N24 C27 C34 N25 -1.2(4) . . . . yes
N24 C27 C34 C35 174.6(2) . . . . yes
N24 C29 C28 C30 138.9(3) . . . . yes
N24 C29 C28 C31 -92.4(2) . . . . yes
N24 C29 C32 H32A -63(1) . . . . no
N24 C29 C32 H32B 172(2) . . . . no
N24 C29 C32 H32C 57(2) . . . . no
N24 C29 C33 H33A 176(2) . . . . no
N24 C29 C33 H33B 54(1) . . . . no
N24 C29 C33 H33C -68(2) . . . . no
N25 C34 C35 C37 1.0(3) . . . . yes
N25 C34 C35 H35 176(2) . . . . no
N25 C36 C37 N26 -177.2(2) . . . . yes
N25 C36 C37 C35 1.0(3) . . . . yes
N25 C36 C40 C39 177.8(3) . . . . yes
N25 C36 C40 H40 -5(2) . . . . no
N26 C37 C35 C34 176.8(3) . . . . yes
N26 C37 C35 H35 2(2) . . . . no
N26 C37 C36 C40 1.9(4) . . . . yes
N26 C38 C39 C40 1.2(6) . . . . yes
N26 C38 C39 H39 -178(2) . . . . no
C7 N3 C8 C9 -16.8(2) . . . . yes
C7 N3 C8 C10 -138.4(2) . . . . yes
C7 N3 C8 C11 102.4(2) . . . . yes
C7 N4 C9 C8 -20.0(2) . . . . yes
C7 N4 C9 C12 99.2(2) . . . . yes
C7 N4 C9 C13 -141.9(2) . . . . yes
C7 C14 N5 C16 177.4(2) . . . . yes
C7 C14 N5 H5 2(2) . . . . no
C7 C14 C15 C17 -177.1(2) . . . . yes
C7 C14 C15 H15 4(2) . . . . no
C8 N3 C7 C14 -175.0(2) . . . . yes
C8 C9 C12 H12A 53(2) . . . . no
C8 C9 C12 H12B -75(2) . . . . no
C8 C9 C12 H12C 168(2) . . . . no
C8 C9 C13 H13A -57(2) . . . . no
C8 C9 C13 H13B -174(2) . . . . no
C8 C9 C13 H13C 62(2) . . . . no
C9 N4 C7 C14 -169.8(2) . . . . yes
C9 C8 C10 H10A 174(2) . . . . no
C9 C8 C10 H10B 62(2) . . . . no
C9 C8 C10 H10C -54(2) . . . . no
C9 C8 C11 H11A 170(2) . . . . no
C9 C8 C11 H11B 48(2) . . . . no
C9 C8 C11 H11C -76(2) . . . . no
C10 C8 C9 C12 25.6(3) . . . . yes
C10 C8 C9 C13 -104.0(2) . . . . yes
C10 C8 C11 H11A -59(2) . . . . no
C10 C8 C11 H11B 179(2) . . . . no
C10 C8 C11 H11C 55(2) . . . . no
C11 C8 C9 C12 154.2(2) . . . . yes
C11 C8 C9 C13 24.6(3) . . . . yes
C11 C8 C10 H10A 43(2) . . . . no
C11 C8 C10 H10B -68(2) . . . . no
C11 C8 C10 H10C 176(2) . . . . no
C12 C9 C13 H13A 171(2) . . . . no
C12 C9 C13 H13B 54(2) . . . . no
C12 C9 C13 H13C -69(2) . . . . no
C13 C9 C12 H12A -175(2) . . . . no
C13 C9 C12 H12B 57(2) . . . . no
C13 C9 C12 H12C -60(2) . . . . no
C14 N5 C16 C17 0.5(2) . . . . yes
C14 N5 C16 C20 179.2(2) . . . . yes
C14 C15 C17 C16 -0.7(2) . . . . yes
C15 C14 N5 C16 -1.0(2) . . . . yes
C15 C14 N5 H5 -176(2) . . . . no
C15 C17 N6 C18 -179.9(2) . . . . yes
C15 C17 C16 C20 -178.7(2) . . . . yes
C16 C17 N6 C18 -1.1(3) . . . . yes
C16 C17 C15 H15 178(2) . . . . no
C16 C20 C19 C18 -0.5(3) . . . . yes
C16 C20 C19 H19 180(0) . . . . no
C17 N6 C18 C19 -0.9(3) . . . . yes
C17 N6 C18 H18 173(2) . . . . no
C17 C16 N5 H5 176(2) . . . . no
C17 C16 C20 C19 -1.4(3) . . . . yes
C17 C16 C20 H20 -180(2) . . . . no
C18 C19 C20 H20 178(2) . . . . no
C20 C16 N5 H5 -6(2) . . . . no
C20 C19 C18 H18 -172(2) . . . . no
C27 N23 C28 C29 -19.6(2) . . . . yes
C27 N23 C28 C30 -140.9(2) . . . . yes
C27 N23 C28 C31 99.1(2) . . . . yes
C27 N24 C29 C28 -18.9(2) . . . . yes
C27 N24 C29 C32 100.0(2) . . . . yes
C27 N24 C29 C33 -140.9(2) . . . . yes
C27 C34 N25 C36 176.1(2) . . . . yes
C27 C34 N25 H25 -5(3) . . . . no
C27 C34 C35 C37 -175.2(2) . . . . yes
C27 C34 C35 H35 0(2) . . . . no
C28 N23 C27 C34 -172.3(2) . . . . yes
C28 C29 C32 H32A 47(1) . . . . no
C28 C29 C32 H32B -78(2) . . . . no
C28 C29 C32 H32C 167(2) . . . . no
C28 C29 C33 H33A 64(2) . . . . no
C28 C29 C33 H33B -59(1) . . . . no
C28 C29 C33 H33C 179(2) . . . . no
C29 N24 C27 C34 -171.7(2) . . . . yes
C29 C28 C30 H30A -175(3) . . . . no
C29 C28 C30 H30B 61(2) . . . . no
C29 C28 C30 H30C -53(2) . . . . no
C29 C28 C31 H31A 166(2) . . . . no
C29 C28 C31 H31B 48(2) . . . . no
C29 C28 C31 H31C -77(3) . . . . no
C30 C28 C29 C32 25.8(3) . . . . yes
C30 C28 C29 C33 -103.6(3) . . . . yes
C30 C28 C31 H31A -64(2) . . . . no
C30 C28 C31 H31B 179(2) . . . . no
C30 C28 C31 H31C 53(3) . . . . no
C31 C28 C29 C32 154.6(2) . . . . yes
C31 C28 C29 C33 25.1(2) . . . . yes
C31 C28 C30 H30A 55(3) . . . . no
C31 C28 C30 H30B -70(2) . . . . no
C31 C28 C30 H30C 177(2) . . . . no
C32 C29 C33 H33A -67(2) . . . . no
C32 C29 C33 H33B 170(1) . . . . no
C32 C29 C33 H33C 48(2) . . . . no
C33 C29 C32 H32A 179(1) . . . . no
C33 C29 C32 H32B 54(2) . . . . no
C33 C29 C32 H32C -62(2) . . . . no
C34 N25 C36 C37 -0.4(3) . . . . yes
C34 N25 C36 C40 -179.3(3) . . . . yes
C34 C35 C37 C36 -1.2(3) . . . . yes
C35 C34 N25 C36 -0.4(3) . . . . yes
C35 C34 N25 H25 179(3) . . . . no
C35 C37 N26 C38 -178.8(3) . . . . yes
C35 C37 C36 C40 -179.9(2) . . . . yes
C36 C37 N26 C38 -1.0(4) . . . . yes
C36 C37 C35 H35 -176(2) . . . . no
C36 C40 C39 C38 -0.4(5) . . . . yes
C36 C40 C39 H39 179(2) . . . . no
C37 N26 C38 C39 -0.5(5) . . . . yes
C37 N26 C38 H38 177(2) . . . . no
C37 C36 N25 H25 -179(2) . . . . no
C37 C36 C40 C39 -1.1(4) . . . . yes
C37 C36 C40 H40 176(2) . . . . no
C38 C39 C40 H40 -178(2) . . . . no
C40 C36 N25 H25 2(3) . . . . no
C40 C39 C38 H38 -176(2) . . . . no
H18 C18 C19 H19 8(2) . . . . no
H19 C19 C20 H20 -2(3) . . . . no
H38 C38 C39 H39 5(3) . . . . no
H39 C39 C40 H40 1(3) . . . . no
